data_4341594
loop_
_publ_author_name
'Lin, Qisheng'

_publ_section_title
;
 Lithiation-Induced Zinc Clustering of Zn3, Zn12, and Zn18 Units in
 Zintl-Like Ca\sim 30Li3+xZn60-x (x = 0.44-1.38).
;
_journal_issue 3
_journal_name_full 'Inorganic chemistry'
_journal_page_first 922
_journal_page_last 929
_journal_paper_doi 10.1021/ic502326j
_journal_volume 54
_journal_year 2015
_chemical_formula_sum 'Ca30 Li3.44 Zn59.56'
_chemical_formula_weight 5119.71
_chemical_name_systematic
;
 ?
;
_space_group_crystal_system hexagonal
_space_group_IT_number 191
_space_group_name_Hall '-P 6 2'
_space_group_name_H-M_alt 'P 6/m m m'
_symmetry_space_group_name_Hall '-P 6 2'
_symmetry_space_group_name_H-M 'P 6/m m m'
_audit_creation_method SHELXL-2013
_cell_angle_alpha 90
_cell_angle_beta 90
_cell_angle_gamma 120
_cell_formula_units_Z 1
_cell_length_a 15.4651(9)
_cell_length_b 15.4651(9)
_cell_length_c 9.3898(6)
_cell_measurement_temperature 296(2)
_cell_volume 1944.9(2)
_computing_structure_refinement 'SHELXL-2013 (Sheldrick, 2013)'
_diffrn_ambient_temperature 296(2)
_diffrn_measured_fraction_theta_full 1.000
_diffrn_measured_fraction_theta_max 1.000
_diffrn_radiation_type MoK\a
_diffrn_radiation_wavelength 0.71073
_diffrn_reflns_av_R_equivalents 0.0761
_diffrn_reflns_av_unetI/netI 0.0253
_diffrn_reflns_Laue_measured_fraction_full 1.000
_diffrn_reflns_Laue_measured_fraction_max 1.000
_diffrn_reflns_limit_h_max 18
_diffrn_reflns_limit_h_min -21
_diffrn_reflns_limit_k_max 21
_diffrn_reflns_limit_k_min -17
_diffrn_reflns_limit_l_max 13
_diffrn_reflns_limit_l_min -13
_diffrn_reflns_number 27883
_diffrn_reflns_point_group_measured_fraction_full 1.000
_diffrn_reflns_point_group_measured_fraction_max 1.000
_diffrn_reflns_theta_full 25.242
_diffrn_reflns_theta_max 30.053
_diffrn_reflns_theta_min 1.520
_exptl_absorpt_coefficient_mu 19.936
_exptl_absorpt_correction_T_max 0.65
_exptl_absorpt_correction_T_min 0.56
_exptl_absorpt_correction_type empirical
_exptl_absorpt_process_details SADABS
_exptl_crystal_colour metallic
_exptl_crystal_density_diffrn 4.371
_exptl_crystal_description irregular
_exptl_crystal_F_000 2397
_exptl_crystal_size_max 0.029
_exptl_crystal_size_mid 0.025
_exptl_crystal_size_min 0.022
_refine_diff_density_max 3.820
_refine_diff_density_min -4.427
_refine_diff_density_rms 0.269
_refine_ls_extinction_method none
_refine_ls_goodness_of_fit_ref 1.118
_refine_ls_hydrogen_treatment undef
_refine_ls_matrix_type full
_refine_ls_number_parameters 56
_refine_ls_number_reflns 1171
_refine_ls_number_restraints 0
_refine_ls_restrained_S_all 1.118
_refine_ls_R_factor_all 0.0460
_refine_ls_R_factor_gt 0.0294
_refine_ls_shift/su_max 0.001
_refine_ls_shift/su_mean 0.000
_refine_ls_structure_factor_coef Fsqd
_refine_ls_weighting_details 'w=1/[\s^2^(Fo^2^)+(0.0300P)^2^+7.2067P] where P=(Fo^2^+2Fc^2^)/3'
_refine_ls_weighting_scheme calc
_refine_ls_wR_factor_gt 0.0658
_refine_ls_wR_factor_ref 0.0719
_reflns_Friedel_coverage 0.000
_reflns_number_gt 914
_reflns_number_total 1171
_reflns_threshold_expression 'I > 2\s(I)'
_cod_data_source_file ic502326j_si_002.cif
_cod_data_source_block P6mmm_crystal_1
_cod_depositor_comments 'Adding full bibliography for 4341594--4341595.cif.'
_cod_original_cell_volume 1944.9(3)
_cod_database_code 4341594
_shelx_space_group_comment
;
The symmetry employed for this shelxl refinement is uniquely defined
by the following loop, which should always be used as a source of
symmetry information in preference to the above space-group names.
They are only intended as comments.
;
_shelxl_version_number 2013-4

loop_
_space_group_symop_operation_xyz
'x, y, z'
'-y, x-y, z'
'-x+y, -x, z'
'-x, -y, z'
'y, -x+y, z'
'x-y, x, z'
'y, x, -z'
'x-y, -y, -z'
'-x, -x+y, -z'
'-y, -x, -z'
'-x+y, y, -z'
'x, x-y, -z'
'-x, -y, -z'
'y, -x+y, -z'
'x-y, x, -z'
'x, y, -z'
'-y, x-y, -z'
'-x+y, -x, -z'
'-y, -x, z'
'-x+y, y, z'
'x, x-y, z'
'y, x, z'
'x-y, -y, z'
'-x, -x+y, z'

loop_
_atom_site_label
_atom_site_type_symbol
_atom_site_fract_x
_atom_site_fract_y
_atom_site_fract_z
_atom_site_U_iso_or_equiv
_atom_site_adp_type
_atom_site_occupancy
_atom_site_site_symmetry_order
_atom_site_calc_flag
_atom_site_refinement_flags_posn
_atom_site_refinement_flags_adp
_atom_site_refinement_flags_occupancy
Zn1 Zn 0.16291(5) 0.49295(5) 0.5000 0.01047(17) Uani 1 2 d S T P
Zn2 Zn 0.55058(3) 0.10116(5) 0.25075(7) 0.01127(17) Uani 1 2 d S T P
Zn3 Zn 0.20309(6) 0.0000 0.21796(8) 0.0205(3) Uani 0.972(4) 2 d S T P
Li3 Li 0.20309(6) 0.0000 0.21796(8) 0.0205(3) Uani 0.028(4) 2 d S T P
Zn4 Zn 0.35418(5) 0.0000 0.35198(7) 0.01169(17) Uani 1 2 d S T P
Zn5 Zn 0.11262(5) 0.22524(10) 0.0000 0.0207(4) Uani 0.982(5) 4 d S T P
Li5 Li 0.11262(5) 0.22524(10) 0.0000 0.0207(4) Uani 0.018(5) 4 d S T P
Zn6 Zn 0.60522(4) 0.21044(8) 0.0000 0.0144(2) Uani 1 4 d S T P
Ca1 Ca 0.21092(5) 0.42185(10) 0.20333(13) 0.0150(3) Uani 1 2 d S T P
Ca2 Ca 0.13399(7) 0.26798(15) 0.5000 0.0162(4) Uani 1 4 d S T P
Ca3 Ca 0.38127(13) 0.0000 0.0000 0.0161(4) Uani 1 4 d S T P
Ca4 Ca 0.3333 0.6667 0.3075(2) 0.0125(4) Uani 1 6 d S T P
Ca5A Ca 0.0000 0.0000 0.217(2) 0.323(13) Uani 1 12 d S T P
Li Li 0.0000 0.5000 0.5000 0.011(4) Uiso 1 8 d S . P

loop_
_atom_site_aniso_label
_atom_site_aniso_U_11
_atom_site_aniso_U_22
_atom_site_aniso_U_33
_atom_site_aniso_U_23
_atom_site_aniso_U_13
_atom_site_aniso_U_12
Zn1 0.0079(3) 0.0108(4) 0.0133(3) 0.000 0.000 0.0051(3)
Zn2 0.0114(3) 0.0095(3) 0.0123(3) 0.0007(3) 0.00036(13) 0.00474(17)
Zn3 0.0240(4) 0.0191(5) 0.0167(4) 0.000 -0.0067(3) 0.0095(2)
Li3 0.0240(4) 0.0191(5) 0.0167(4) 0.000 -0.0067(3) 0.0095(2)
Zn4 0.0110(3) 0.0110(4) 0.0131(3) 0.000 -0.0020(2) 0.00551(18)
Zn5 0.0208(5) 0.0301(7) 0.0142(5) 0.000 0.000 0.0151(4)
Li5 0.0208(5) 0.0301(7) 0.0142(5) 0.000 0.000 0.0151(4)
Zn6 0.0164(4) 0.0126(5) 0.0128(4) 0.000 0.000 0.0063(3)
Ca1 0.0141(5) 0.0166(7) 0.0151(5) -0.0009(5) -0.0005(2) 0.0083(3)
Ca2 0.0136(6) 0.0183(10) 0.0182(8) 0.000 0.000 0.0091(5)
Ca3 0.0193(7) 0.0155(9) 0.0121(7) 0.000 0.000 0.0078(5)
Ca4 0.0113(6) 0.0113(6) 0.0148(9) 0.000 0.000 0.0056(3)
Ca5A 0.0116(15) 0.0116(15) 0.95(4) 0.000 0.000 0.0058(8)

loop_
_atom_type_symbol
_atom_type_description
_atom_type_scat_dispersion_real
_atom_type_scat_dispersion_imag
_atom_type_scat_source
Li Li -0.0003 0.0001 'International Tables Vol C Tables 4.2.6.8 and 6.1.1.4'
Ca Ca 0.2262 0.3064 'International Tables Vol C Tables 4.2.6.8 and 6.1.1.4'
Zn Zn 0.2839 1.4301 'International Tables Vol C Tables 4.2.6.8 and 6.1.1.4'

loop_
_geom_angle_atom_site_label_1
_geom_angle_atom_site_label_2
_geom_angle_atom_site_label_3
_geom_angle
_geom_angle_site_symmetry_1
_geom_angle_site_symmetry_3
Li Zn1 Zn1 177.899(16) . 20
Li Zn1 Zn4 59.76(2) . 2
Zn1 Zn1 Zn4 121.934(19) 20 2
Li Zn1 Zn4 59.76(2) . 17_556
Zn1 Zn1 Zn4 121.934(19) 20 17_556
Zn4 Zn1 Zn4 61.09(3) 2 17_556
Li Zn1 Zn1 57.898(16) . 21_565
Zn1 Zn1 Zn1 120.0 20 21_565
Zn4 Zn1 Zn1 108.91(2) 2 21_565
Zn4 Zn1 Zn1 108.91(2) 17_556 21_565
Li Zn1 Zn2 59.750(19) . 5_565
Zn1 Zn1 Zn2 119.612(19) 20 5_565
Zn4 Zn1 Zn2 60.27(2) 2 5_565
Zn4 Zn1 Zn2 110.08(3) 17_556 5_565
Zn1 Zn1 Zn2 61.127(15) 21_565 5_565
Li Zn1 Zn2 59.750(19) . 14_566
Zn1 Zn1 Zn2 119.612(19) 20 14_566
Zn4 Zn1 Zn2 110.08(3) 2 14_566
Zn4 Zn1 Zn2 60.27(2) 17_556 14_566
Zn1 Zn1 Zn2 61.127(15) 21_565 14_566
Zn2 Zn1 Zn2 111.31(3) 5_565 14_566
Li Zn1 Ca1 114.364(16) . .
Zn1 Zn1 Ca1 66.300(15) 20 .
Zn4 Zn1 Ca1 64.59(2) 2 .
Zn4 Zn1 Ca1 116.85(3) 17_556 .
Zn1 Zn1 Ca1 117.22(2) 21_565 .
Zn2 Zn1 Ca1 64.144(18) 5_565 .
Zn2 Zn1 Ca1 174.06(3) 14_566 .
Li Zn1 Ca1 114.364(16) . 16_556
Zn1 Zn1 Ca1 66.301(15) 20 16_556
Zn4 Zn1 Ca1 116.85(3) 2 16_556
Zn4 Zn1 Ca1 64.59(2) 17_556 16_556
Zn1 Zn1 Ca1 117.23(2) 21_565 16_556
Zn2 Zn1 Ca1 174.06(3) 5_565 16_556
Zn2 Zn1 Ca1 64.144(18) 14_566 16_556
Ca1 Zn1 Ca1 120.09(4) . 16_556
Li Zn1 Ca4 112.02(2) . 16_556
Zn1 Zn1 Ca4 66.314(16) 20 16_556
Zn4 Zn1 Ca4 171.70(3) 2 16_556
Zn4 Zn1 Ca4 114.74(3) 17_556 16_556
Zn1 Zn1 Ca4 64.822(16) 21_565 16_556
Zn2 Zn1 Ca4 117.74(3) 5_565 16_556
Zn2 Zn1 Ca4 62.47(3) 14_566 16_556
Ca1 Zn1 Ca4 122.65(4) . 16_556
Ca1 Zn1 Ca4 64.28(4) 16_556 16_556
Li Zn1 Ca4 112.02(2) . .
Zn1 Zn1 Ca4 66.316(16) 20 .
Zn4 Zn1 Ca4 114.74(3) 2 .
Zn4 Zn1 Ca4 171.70(3) 17_556 .
Zn1 Zn1 Ca4 64.820(16) 21_565 .
Zn2 Zn1 Ca4 62.47(3) 5_565 .
Zn2 Zn1 Ca4 117.74(3) 14_566 .
Ca1 Zn1 Ca4 64.28(4) . .
Ca1 Zn1 Ca4 122.65(4) 16_556 .
Ca4 Zn1 Ca4 68.36(6) 16_556 .
Li Zn1 Ca2 115.32(3) . .
Zn1 Zn1 Ca2 66.786(19) 20 .
Zn4 Zn1 Ca2 65.41(2) 2 .
Zn4 Zn1 Ca2 65.41(2) 17_556 .
Zn1 Zn1 Ca2 173.214(18) 21_565 .
Zn2 Zn1 Ca2 116.424(17) 5_565 .
Zn2 Zn1 Ca2 116.424(17) 14_566 .
Ca1 Zn1 Ca2 64.49(3) . .
Ca1 Zn1 Ca2 64.49(3) 16_556 .
Ca4 Zn1 Ca2 120.42(2) 16_556 .
Ca4 Zn1 Ca2 120.42(2) . .
Li Zn2 Zn2 59.934(15) 3 4_655
Li Zn2 Zn6 178.20(4) 3 .
Zn2 Zn2 Zn6 121.87(2) 4_655 .
Li Zn2 Zn4 57.538(17) 3 .
Zn2 Zn2 Zn4 61.032(15) 4_655 .
Zn6 Zn2 Zn4 122.976(19) . .
Li Zn2 Zn4 57.539(17) 3 4_655
Zn2 Zn2 Zn4 61.030(15) 4_655 4_655
Zn6 Zn2 Zn4 122.976(19) . 4_655
Zn4 Zn2 Zn4 107.45(3) . 4_655
Li Zn2 Zn1 55.363(18) 3 7_556
Zn2 Zn2 Zn1 106.97(2) 4_655 7_556
Zn6 Zn2 Zn1 123.17(3) . 7_556
Zn4 Zn2 Zn1 58.09(2) . 7_556
Zn4 Zn2 Zn1 104.48(3) 4_655 7_556
Li Zn2 Zn1 55.364(18) 3 15_656
Zn2 Zn2 Zn1 106.96(2) 4_655 15_656
Zn6 Zn2 Zn1 123.17(3) . 15_656
Zn4 Zn2 Zn1 104.48(3) . 15_656
Zn4 Zn2 Zn1 58.09(2) 4_655 15_656
Zn1 Zn2 Zn1 57.75(3) 7_556 15_656
Li Zn2 Ca4 110.34(4) 3 4_665
Zn2 Zn2 Ca4 170.27(4) 4_655 4_665
Zn6 Zn2 Ca4 67.86(4) . 4_665
Zn4 Zn2 Ca4 114.83(2) . 4_665
Zn4 Zn2 Ca4 114.83(2) 4_655 4_665
Zn1 Zn2 Ca4 64.72(4) 7_556 4_665
Zn1 Zn2 Ca4 64.72(4) 15_656 4_665
Li Zn2 Ca1 110.33(3) 3 6_655
Zn2 Zn2 Ca1 117.09(2) 4_655 6_655
Zn6 Zn2 Ca1 69.05(3) . 6_655
Zn4 Zn2 Ca1 167.56(3) . 6_655
Zn4 Zn2 Ca1 63.79(2) 4_655 6_655
Zn1 Zn2 Ca1 113.94(3) 7_556 6_655
Zn1 Zn2 Ca1 63.66(3) 15_656 6_655
Ca4 Zn2 Ca1 64.82(2) 4_665 6_655
Li Zn2 Ca1 110.33(3) 3 5
Zn2 Zn2 Ca1 117.09(2) 4_655 5
Zn6 Zn2 Ca1 69.05(3) . 5
Zn4 Zn2 Ca1 63.79(2) . 5
Zn4 Zn2 Ca1 167.56(3) 4_655 5
Zn1 Zn2 Ca1 63.66(3) 7_556 5
Zn1 Zn2 Ca1 113.94(3) 15_656 5
Ca4 Zn2 Ca1 64.82(2) 4_665 5
Ca1 Zn2 Ca1 123.18(5) 6_655 5
Li Zn2 Ca3 114.49(2) 3 .
Zn2 Zn2 Ca3 65.596(15) 4_655 .
Zn6 Zn2 Ca3 66.94(2) . .
Zn4 Zn2 Ca3 65.95(3) . .
Zn4 Zn2 Ca3 119.69(3) 4_655 .
Zn1 Zn2 Ca3 116.30(3) 7_556 .
Zn1 Zn2 Ca3 169.70(3) 15_656 .
Ca4 Zn2 Ca3 121.91(4) 4_665 .
Ca1 Zn2 Ca3 125.57(4) 6_655 .
Ca1 Zn2 Ca3 66.21(3) 5 .
Li Zn2 Ca3 114.49(2) 3 13_655
Zn2 Zn2 Ca3 65.594(15) 4_655 13_655
Zn6 Zn2 Ca3 66.94(2) . 13_655
Zn4 Zn2 Ca3 119.69(3) . 13_655
Zn4 Zn2 Ca3 65.95(3) 4_655 13_655
Zn1 Zn2 Ca3 169.70(3) 7_556 13_655
Zn1 Zn2 Ca3 116.30(3) 15_656 13_655
Ca4 Zn2 Ca3 121.91(4) 4_665 13_655
Ca1 Zn2 Ca3 66.20(3) 6_655 13_655
Ca1 Zn2 Ca3 125.57(4) 5 13_655
Ca3 Zn2 Ca3 68.11(6) . 13_655
Li5 Zn3 Zn5 0.00(3) 3 3
Li5 Zn3 Li5 71.02(4) 3 14
Zn5 Zn3 Li5 71.02(4) 3 14
Li5 Zn3 Zn5 71.02(4) 3 14
Zn5 Zn3 Zn5 71.02(4) 3 14
Li5 Zn3 Zn5 0.00(4) 14 14
Li5 Zn3 Zn4 123.56(4) 3 .
Zn5 Zn3 Zn4 123.56(4) 3 .
Li5 Zn3 Zn4 123.56(4) 14 .
Zn5 Zn3 Zn4 123.56(4) 14 .
Li5 Zn3 Ca5A 78.2(3) 3 .
Zn5 Zn3 Ca5A 78.2(3) 3 .
Li5 Zn3 Ca5A 78.2(3) 14 .
Zn5 Zn3 Ca5A 78.2(3) 14 .
Zn4 Zn3 Ca5A 151.8(4) . .
Li5 Zn3 Li3 52.788(15) 3 5
Zn5 Zn3 Li3 52.788(15) 3 5
Li5 Zn3 Li3 113.66(3) 14 5
Zn5 Zn3 Li3 113.66(3) 14 5
Zn4 Zn3 Li3 116.118(6) . 5
Ca5A Zn3 Li3 60.001(1) . 5
Li5 Zn3 Zn3 52.788(15) 3 5
Zn5 Zn3 Zn3 52.788(15) 3 5
Li5 Zn3 Zn3 113.66(3) 14 5
Zn5 Zn3 Zn3 113.66(3) 14 5
Zn4 Zn3 Zn3 116.118(6) . 5
Ca5A Zn3 Zn3 60.001(1) . 5
Li3 Zn3 Zn3 0.00(4) 5 5
Li5 Zn3 Zn3 113.66(3) 3 6
Zn5 Zn3 Zn3 113.66(3) 3 6
Li5 Zn3 Zn3 52.787(15) 14 6
Zn5 Zn3 Zn3 52.787(15) 14 6
Zn4 Zn3 Zn3 116.118(6) . 6
Ca5A Zn3 Zn3 60.001(2) . 6
Li3 Zn3 Zn3 120.0 5 6
Zn3 Zn3 Zn3 120.0 5 6
Li5 Zn3 Li3 113.66(3) 3 6
Zn5 Zn3 Li3 113.66(3) 3 6
Li5 Zn3 Li3 52.787(15) 14 6
Zn5 Zn3 Li3 52.787(15) 14 6
Zn4 Zn3 Li3 116.118(6) . 6
Ca5A Zn3 Li3 60.001(2) . 6
Li3 Zn3 Li3 120.0 5 6
Zn3 Zn3 Li3 120.0 5 6
Zn3 Zn3 Li3 0.00(4) 6 6
Li5 Zn3 Ca2 167.48(5) 3 14_556
Zn5 Zn3 Ca2 167.48(5) 3 14_556
Li5 Zn3 Ca2 108.939(14) 14 14_556
Zn5 Zn3 Ca2 108.939(14) 14 14_556
Zn4 Zn3 Ca2 67.44(3) . 14_556
Ca5A Zn3 Ca2 89.5(3) . 14_556
Li3 Zn3 Ca2 118.73(3) 5 14_556
Zn3 Zn3 Ca2 118.73(3) 5 14_556
Zn3 Zn3 Ca2 60.604(12) 6 14_556
Li3 Zn3 Ca2 60.604(12) 6 14_556
Li5 Zn3 Ca2 108.939(14) 3 3
Zn5 Zn3 Ca2 108.939(14) 3 3
Li5 Zn3 Ca2 167.47(5) 14 3
Zn5 Zn3 Ca2 167.47(5) 14 3
Zn4 Zn3 Ca2 67.45(3) . 3
Ca5A Zn3 Ca2 89.5(3) . 3
Li3 Zn3 Ca2 60.603(12) 5 3
Zn3 Zn3 Ca2 60.603(12) 5 3
Zn3 Zn3 Ca2 118.73(3) 6 3
Li3 Zn3 Ca2 118.73(3) 6 3
Ca2 Zn3 Ca2 68.24(3) 14_556 3
Li Zn4 Zn3 176.66(3) 3 .
Li Zn4 Zn1 57.141(19) 3 3
Zn3 Zn4 Zn1 121.76(2) . 3
Li Zn4 Zn1 57.139(19) 3 7_556
Zn3 Zn4 Zn1 121.76(2) . 7_556
Zn1 Zn4 Zn1 105.86(3) 3 7_556
Li Zn4 Zn4 58.354(15) 3 16_556
Zn3 Zn4 Zn4 118.30(2) . 16_556
Zn1 Zn4 Zn4 59.452(15) 3 16_556
Zn1 Zn4 Zn4 59.453(15) 7_556 16_556
Li Zn4 Zn2 59.468(19) 3 .
Zn3 Zn4 Zn2 123.28(3) . .
Zn1 Zn4 Zn2 107.33(3) 3 .
Zn1 Zn4 Zn2 61.64(2) 7_556 .
Zn4 Zn4 Zn2 109.866(18) 16_556 .
Li Zn4 Zn2 59.467(19) 3 4_655
Zn3 Zn4 Zn2 123.28(3) . 4_655
Zn1 Zn4 Zn2 61.64(2) 3 4_655
Zn1 Zn4 Zn2 107.33(3) 7_556 4_655
Zn4 Zn4 Zn2 109.865(18) 16_556 4_655
Zn2 Zn4 Zn2 57.94(3) . 4_655
Li Zn4 Ca1 112.57(3) 3 3
Zn3 Zn4 Ca1 68.46(3) . 3
Zn1 Zn4 Ca1 64.99(3) 3 3
Zn1 Zn4 Ca1 169.68(4) 7_556 3
Zn4 Zn4 Ca1 115.82(2) 16_556 3
Zn2 Zn4 Ca1 115.21(3) . 3
Zn2 Zn4 Ca1 64.67(3) 4_655 3
Li Zn4 Ca1 112.57(3) 3 5
Zn3 Zn4 Ca1 68.46(3) . 5
Zn1 Zn4 Ca1 169.68(4) 3 5
Zn1 Zn4 Ca1 64.99(3) 7_556 5
Zn4 Zn4 Ca1 115.82(2) 16_556 5
Zn2 Zn4 Ca1 64.67(3) . 5
Zn2 Zn4 Ca1 115.21(3) 4_655 5
Ca1 Zn4 Ca1 123.65(5) 3 5
Li Zn4 Ca2 113.11(3) 3 14_556
Zn3 Zn4 Ca2 64.22(3) . 14_556
Zn1 Zn4 Ca2 117.07(3) 3 14_556
Zn1 Zn4 Ca2 65.31(4) 7_556 14_556
Zn4 Zn4 Ca2 64.936(13) 16_556 14_556
Zn2 Zn4 Ca2 117.46(3) . 14_556
Zn2 Zn4 Ca2 172.30(4) 4_655 14_556
Ca1 Zn4 Ca2 122.34(4) 3 14_556
Ca1 Zn4 Ca2 64.57(3) 5 14_556
Li Zn4 Ca2 113.11(3) 3 3
Zn3 Zn4 Ca2 64.22(3) . 3
Zn1 Zn4 Ca2 65.31(4) 3 3
Zn1 Zn4 Ca2 117.07(3) 7_556 3
Zn4 Zn4 Ca2 64.937(13) 16_556 3
Zn2 Zn4 Ca2 172.30(4) . 3
Zn2 Zn4 Ca2 117.46(3) 4_655 3
Ca1 Zn4 Ca2 64.57(3) 3 3
Ca1 Zn4 Ca2 122.34(4) 5 3
Ca2 Zn4 Ca2 66.31(6) 14_556 3
Li3 Zn5 Zn3 0.00(4) 6 6
Li3 Zn5 Li3 104.03(3) 6 15
Zn3 Zn5 Li3 104.03(3) 6 15
Li3 Zn5 Zn3 104.03(3) 6 15
Zn3 Zn5 Zn3 104.03(3) 6 15
Li3 Zn5 Zn3 0.00(2) 15 15
Li3 Zn5 Li3 166.88(7) 6 17
Zn3 Zn5 Li3 166.88(7) 6 17
Li3 Zn5 Li3 74.43(3) 15 17
Zn3 Zn5 Li3 74.43(3) 15 17
Li3 Zn5 Zn3 166.88(7) 6 17
Zn3 Zn5 Zn3 166.88(7) 6 17
Li3 Zn5 Zn3 74.43(3) 15 17
Zn3 Zn5 Zn3 74.43(3) 15 17
Li3 Zn5 Zn3 0.00(4) 17 17
Li3 Zn5 Zn3 74.43(3) 6 2
Zn3 Zn5 Zn3 74.43(3) 6 2
Li3 Zn5 Zn3 166.88(7) 15 2
Zn3 Zn5 Zn3 166.88(7) 15 2
Li3 Zn5 Zn3 104.03(3) 17 2
Zn3 Zn5 Zn3 104.03(3) 17 2
Li3 Zn5 Li3 74.43(3) 6 2
Zn3 Zn5 Li3 74.43(3) 6 2
Li3 Zn5 Li3 166.88(7) 15 2
Zn3 Zn5 Li3 166.88(7) 15 2
Li3 Zn5 Li3 104.03(3) 17 2
Zn3 Zn5 Li3 104.03(3) 17 2
Zn3 Zn5 Li3 0.00(2) 2 2
Li3 Zn5 Li5 54.488(18) 6 14
Zn3 Zn5 Li5 54.488(18) 6 14
Li3 Zn5 Li5 54.488(18) 15 14
Zn3 Zn5 Li5 54.488(18) 15 14
Li3 Zn5 Li5 117.82(3) 17 14
Zn3 Zn5 Li5 117.82(3) 17 14
Zn3 Zn5 Li5 117.82(3) 2 14
Li3 Zn5 Li5 117.82(3) 2 14
Li3 Zn5 Zn5 54.488(18) 6 14
Zn3 Zn5 Zn5 54.488(18) 6 14
Li3 Zn5 Zn5 54.488(18) 15 14
Zn3 Zn5 Zn5 54.488(18) 15 14
Li3 Zn5 Zn5 117.82(3) 17 14
Zn3 Zn5 Zn5 117.82(3) 17 14
Zn3 Zn5 Zn5 117.82(3) 2 14
Li3 Zn5 Zn5 117.82(3) 2 14
Li5 Zn5 Zn5 0.000(14) 14 14
Li3 Zn5 Li5 117.82(3) 6 15
Zn3 Zn5 Li5 117.82(3) 6 15
Li3 Zn5 Li5 117.82(3) 15 15
Zn3 Zn5 Li5 117.82(3) 15 15
Li3 Zn5 Li5 54.488(18) 17 15
Zn3 Zn5 Li5 54.488(18) 17 15
Zn3 Zn5 Li5 54.488(18) 2 15
Li3 Zn5 Li5 54.488(18) 2 15
Li5 Zn5 Li5 120.0 14 15
Zn5 Zn5 Li5 120.0 14 15
Li3 Zn5 Zn5 117.82(3) 6 15
Zn3 Zn5 Zn5 117.82(3) 6 15
Li3 Zn5 Zn5 117.82(3) 15 15
Zn3 Zn5 Zn5 117.82(3) 15 15
Li3 Zn5 Zn5 54.488(18) 17 15
Zn3 Zn5 Zn5 54.488(18) 17 15
Zn3 Zn5 Zn5 54.488(18) 2 15
Li3 Zn5 Zn5 54.488(18) 2 15
Li5 Zn5 Zn5 120.0 14 15
Zn5 Zn5 Zn5 120.0 14 15
Li5 Zn5 Zn5 0.000(14) 15 15
Zn2 Zn6 Zn2 116.27(5) 16 .
Zn2 Zn6 Zn6 117.21(2) 16 2_655
Zn2 Zn6 Zn6 117.21(2) . 2_655
Zn2 Zn6 Zn6 117.21(2) 16 3_665
Zn2 Zn6 Zn6 117.21(2) . 3_665
Zn6 Zn6 Zn6 60.0 2_655 3_665
Zn2 Zn6 Ca4 177.82(4) 16 4_665
Zn2 Zn6 Ca4 61.55(2) . 4_665
Zn6 Zn6 Ca4 64.60(2) 2_655 4_665
Zn6 Zn6 Ca4 64.60(2) 3_665 4_665
Zn2 Zn6 Ca4 61.55(2) 16 13_665
Zn2 Zn6 Ca4 177.82(4) . 13_665
Zn6 Zn6 Ca4 64.60(2) 2_655 13_665
Zn6 Zn6 Ca4 64.60(2) 3_665 13_665
Ca4 Zn6 Ca4 120.63(5) 4_665 13_665
Zn2 Zn6 Ca3 63.75(2) 16 .
Zn2 Zn6 Ca3 63.75(2) . .
Zn6 Zn6 Ca3 176.91(3) 2_655 .
Zn6 Zn6 Ca3 116.91(3) 3_665 .
Ca4 Zn6 Ca3 114.514(19) 4_665 .
Ca4 Zn6 Ca3 114.514(19) 13_665 .
Zn2 Zn6 Ca3 63.75(2) 16 13_655
Zn2 Zn6 Ca3 63.75(2) . 13_655
Zn6 Zn6 Ca3 116.92(3) 2_655 13_655
Zn6 Zn6 Ca3 176.92(3) 3_665 13_655
Ca4 Zn6 Ca3 114.515(19) 4_665 13_655
Ca4 Zn6 Ca3 114.515(19) 13_665 13_655
Ca3 Zn6 Ca3 66.17(6) . 13_655
Zn2 Zn6 Ca1 61.778(16) 16 14
Zn2 Zn6 Ca1 118.35(3) . 14
Zn6 Zn6 Ca1 114.41(2) 2_655 14
Zn6 Zn6 Ca1 65.381(19) 3_665 14
Ca4 Zn6 Ca1 118.93(2) 4_665 14
Ca4 Zn6 Ca1 60.94(2) 13_665 14
Ca3 Zn6 Ca1 63.17(3) . 14
Ca3 Zn6 Ca1 117.04(3) 13_655 14
Zn2 Zn6 Ca1 118.35(3) 16 5
Zn2 Zn6 Ca1 61.780(16) . 5
Zn6 Zn6 Ca1 114.41(2) 2_655 5
Zn6 Zn6 Ca1 65.381(19) 3_665 5
Ca4 Zn6 Ca1 60.94(2) 4_665 5
Ca4 Zn6 Ca1 118.93(2) 13_665 5
Ca3 Zn6 Ca1 63.17(3) . 5
Ca3 Zn6 Ca1 117.04(3) 13_655 5
Ca1 Zn6 Ca1 67.83(4) 14 5
Zn2 Zn6 Ca1 118.35(3) 16 6_655
Zn2 Zn6 Ca1 61.779(16) . 6_655
Zn6 Zn6 Ca1 65.383(19) 2_655 6_655
Zn6 Zn6 Ca1 114.41(2) 3_665 6_655
Ca4 Zn6 Ca1 60.94(2) 4_665 6_655
Ca4 Zn6 Ca1 118.94(2) 13_665 6_655
Ca3 Zn6 Ca1 117.04(3) . 6_655
Ca3 Zn6 Ca1 63.16(3) 13_655 6_655
Ca1 Zn6 Ca1 179.78(4) 14 6_655
Ca1 Zn6 Ca1 112.17(4) 5 6_655
Zn2 Zn6 Ca1 61.780(15) 16 15_655
Zn2 Zn6 Ca1 118.35(3) . 15_655
Zn6 Zn6 Ca1 65.383(19) 2_655 15_655
Zn6 Zn6 Ca1 114.41(2) 3_665 15_655
Ca4 Zn6 Ca1 118.94(2) 4_665 15_655
Ca4 Zn6 Ca1 60.94(2) 13_665 15_655
Ca3 Zn6 Ca1 117.04(3) . 15_655
Ca3 Zn6 Ca1 63.16(3) 13_655 15_655
Ca1 Zn6 Ca1 112.17(4) 14 15_655
Ca1 Zn6 Ca1 179.78(4) 5 15_655
Ca1 Zn6 Ca1 67.83(4) 6_655 15_655
Zn4 Ca1 Zn4 117.43(5) 6 2
Zn4 Ca1 Zn1 50.42(2) 6 20
Zn4 Ca1 Zn1 92.86(3) 2 20
Zn4 Ca1 Zn1 92.86(3) 6 .
Zn4 Ca1 Zn1 50.42(2) 2 .
Zn1 Ca1 Zn1 47.40(3) 20 .
Zn4 Ca1 Zn2 143.49(5) 6 5_565
Zn4 Ca1 Zn2 51.545(18) 2 5_565
Zn1 Ca1 Zn2 93.30(4) 20 5_565
Zn1 Ca1 Zn2 52.20(2) . 5_565
Zn4 Ca1 Zn2 51.544(18) 6 6
Zn4 Ca1 Zn2 143.49(5) 2 6
Zn1 Ca1 Zn2 52.20(2) 20 6
Zn1 Ca1 Zn2 93.30(4) . 6
Zn2 Ca1 Zn2 113.05(5) 5_565 6
Zn4 Ca1 Zn5 91.53(3) 6 .
Zn4 Ca1 Zn5 91.53(3) 2 .
Zn1 Ca1 Zn5 138.45(4) 20 .
Zn1 Ca1 Zn5 138.45(4) . .
Zn2 Ca1 Zn5 120.88(2) 5_565 .
Zn2 Ca1 Zn5 120.88(2) 6 .
Zn4 Ca1 Li3 47.90(2) 6 6
Zn4 Ca1 Li3 97.84(4) 2 6
Zn1 Ca1 Li3 92.03(3) 20 6
Zn1 Ca1 Li3 114.51(4) . 6
Zn2 Ca1 Li3 149.13(4) 5_565 6
Zn2 Ca1 Li3 94.06(2) 6 6
Zn5 Ca1 Li3 46.47(2) . 6
Zn4 Ca1 Zn3 47.90(2) 6 6
Zn4 Ca1 Zn3 97.84(4) 2 6
Zn1 Ca1 Zn3 92.03(3) 20 6
Zn1 Ca1 Zn3 114.51(4) . 6
Zn2 Ca1 Zn3 149.13(4) 5_565 6
Zn2 Ca1 Zn3 94.06(2) 6 6
Zn5 Ca1 Zn3 46.47(2) . 6
Li3 Ca1 Zn3 0.00(3) 6 6
Zn4 Ca1 Zn3 97.84(4) 6 2
Zn4 Ca1 Zn3 47.90(2) 2 2
Zn1 Ca1 Zn3 114.51(4) 20 2
Zn1 Ca1 Zn3 92.03(3) . 2
Zn2 Ca1 Zn3 94.06(2) 5_565 2
Zn2 Ca1 Zn3 149.13(4) 6 2
Zn5 Ca1 Zn3 46.47(2) . 2
Li3 Ca1 Zn3 56.33(3) 6 2
Zn3 Ca1 Zn3 56.33(3) 6 2
Zn4 Ca1 Li3 97.84(4) 6 2
Zn4 Ca1 Li3 47.90(2) 2 2
Zn1 Ca1 Li3 114.51(4) 20 2
Zn1 Ca1 Li3 92.03(3) . 2
Zn2 Ca1 Li3 94.06(2) 5_565 2
Zn2 Ca1 Li3 149.13(4) 6 2
Zn5 Ca1 Li3 46.47(2) . 2
Li3 Ca1 Li3 56.33(3) 6 2
Zn3 Ca1 Li3 56.33(3) 6 2
Zn3 Ca1 Li3 0.00(4) 2 2
Li3 Ca2 Zn3 0.00(3) 15_556 15_556
Li3 Ca2 Li3 111.75(3) 15_556 6
Zn3 Ca2 Li3 111.75(3) 15_556 6
Li3 Ca2 Zn3 111.75(3) 15_556 6
Zn3 Ca2 Zn3 111.75(3) 15_556 6
Li3 Ca2 Zn3 0.00(3) 6 6
Li3 Ca2 Li3 148.47(7) 15_556 2
Zn3 Ca2 Li3 148.47(7) 15_556 2
Li3 Ca2 Li3 58.79(2) 6 2
Zn3 Ca2 Li3 58.79(2) 6 2
Li3 Ca2 Zn3 148.47(7) 15_556 2
Zn3 Ca2 Zn3 148.47(7) 15_556 2
Li3 Ca2 Zn3 58.79(2) 6 2
Zn3 Ca2 Zn3 58.79(2) 6 2
Li3 Ca2 Zn3 0.00(3) 2 2
Li3 Ca2 Li3 58.79(2) 15_556 17_556
Zn3 Ca2 Li3 58.79(2) 15_556 17_556
Li3 Ca2 Li3 148.47(7) 6 17_556
Zn3 Ca2 Li3 148.47(7) 6 17_556
Li3 Ca2 Li3 111.75(3) 2 17_556
Zn3 Ca2 Li3 111.75(3) 2 17_556
Li3 Ca2 Zn3 58.79(2) 15_556 17_556
Zn3 Ca2 Zn3 58.79(2) 15_556 17_556
Li3 Ca2 Zn3 148.47(7) 6 17_556
Zn3 Ca2 Zn3 148.47(7) 6 17_556
Li3 Ca2 Zn3 111.75(3) 2 17_556
Zn3 Ca2 Zn3 111.75(3) 2 17_556
Li3 Ca2 Zn3 0.00(3) 17_556 17_556
Li3 Ca2 Zn1 93.22(3) 15_556 20
Zn3 Ca2 Zn1 93.22(3) 15_556 20
Li3 Ca2 Zn1 93.22(3) 6 20
Zn3 Ca2 Zn1 93.22(3) 6 20
Li3 Ca2 Zn1 116.31(4) 2 20
Zn3 Ca2 Zn1 116.31(4) 2 20
Li3 Ca2 Zn1 116.31(4) 17_556 20
Zn3 Ca2 Zn1 116.31(4) 17_556 20
Li3 Ca2 Zn1 116.31(4) 15_556 .
Zn3 Ca2 Zn1 116.31(4) 15_556 .
Li3 Ca2 Zn1 116.31(4) 6 .
Zn3 Ca2 Zn1 116.31(4) 6 .
Li3 Ca2 Zn1 93.22(3) 2 .
Zn3 Ca2 Zn1 93.22(3) 2 .
Li3 Ca2 Zn1 93.22(3) 17_556 .
Zn3 Ca2 Zn1 93.22(3) 17_556 .
Zn1 Ca2 Zn1 46.43(4) 20 .
Li3 Ca2 Zn4 48.333(19) 15_556 15_556
Zn3 Ca2 Zn4 48.333(19) 15_556 15_556
Li3 Ca2 Zn4 92.093(16) 6 15_556
Zn3 Ca2 Zn4 92.093(16) 6 15_556
Li3 Ca2 Zn4 148.868(17) 2 15_556
Zn3 Ca2 Zn4 148.868(17) 2 15_556
Li3 Ca2 Zn4 98.897(15) 17_556 15_556
Zn3 Ca2 Zn4 98.897(15) 17_556 15_556
Zn1 Ca2 Zn4 49.28(2) 20 15_556
Zn1 Ca2 Zn4 90.32(5) . 15_556
Li3 Ca2 Zn4 92.093(16) 15_556 6
Zn3 Ca2 Zn4 92.093(16) 15_556 6
Li3 Ca2 Zn4 48.333(19) 6 6
Zn3 Ca2 Zn4 48.333(19) 6 6
Li3 Ca2 Zn4 98.897(15) 2 6
Zn3 Ca2 Zn4 98.897(15) 2 6
Li3 Ca2 Zn4 148.868(17) 17_556 6
Zn3 Ca2 Zn4 148.868(17) 17_556 6
Zn1 Ca2 Zn4 49.28(2) 20 6
Zn1 Ca2 Zn4 90.32(5) . 6
Zn4 Ca2 Zn4 50.13(3) 15_556 6
Zn2 Ca3 Zn2 91.79(5) 16 .
Zn2 Ca3 Zn2 48.81(3) 16 13_655
Zn2 Ca3 Zn2 111.89(6) . 13_655
Zn2 Ca3 Zn2 111.89(6) 16 4_655
Zn2 Ca3 Zn2 48.81(3) . 4_655
Zn2 Ca3 Zn2 91.79(5) 13_655 4_655
Zn2 Ca3 Zn4 141.52(5) 16 .
Zn2 Ca3 Zn4 50.060(16) . .
Zn2 Ca3 Zn4 141.52(5) 13_655 .
Zn2 Ca3 Zn4 50.061(16) 4_655 .
Zn2 Ca3 Zn4 50.060(16) 16 16
Zn2 Ca3 Zn4 141.52(5) . 16
Zn2 Ca3 Zn4 50.062(16) 13_655 16
Zn2 Ca3 Zn4 141.52(5) 4_655 16
Zn4 Ca3 Zn4 165.55(7) . 16
Zn2 Ca3 Zn6 49.32(2) 16 .
Zn2 Ca3 Zn6 49.32(2) . .
Zn2 Ca3 Zn6 92.32(4) 13_655 .
Zn2 Ca3 Zn6 92.32(4) 4_655 .
Zn4 Ca3 Zn6 93.935(17) . .
Zn4 Ca3 Zn6 93.936(17) 16 .
Zn2 Ca3 Zn6 92.32(4) 16 13_655
Zn2 Ca3 Zn6 92.32(4) . 13_655
Zn2 Ca3 Zn6 49.31(2) 13_655 13_655
Zn2 Ca3 Zn6 49.31(2) 4_655 13_655
Zn4 Ca3 Zn6 93.935(17) . 13_655
Zn4 Ca3 Zn6 93.936(17) 16 13_655
Zn6 Ca3 Zn6 113.83(6) . 13_655
Zn2 Ca3 Li3 91.227(17) 16 16
Zn2 Ca3 Li3 151.37(3) . 16
Zn2 Ca3 Li3 91.228(17) 13_655 16
Zn2 Ca3 Li3 151.37(3) 4_655 16
Zn4 Ca3 Li3 119.38(6) . 16
Zn4 Ca3 Li3 46.17(2) 16 16
Zn6 Ca3 Li3 115.991(17) . 16
Zn6 Ca3 Li3 115.991(17) 13_655 16
Zn2 Ca3 Zn3 91.227(17) 16 16
Zn2 Ca3 Zn3 151.37(3) . 16
Zn2 Ca3 Zn3 91.228(17) 13_655 16
Zn2 Ca3 Zn3 151.37(3) 4_655 16
Zn4 Ca3 Zn3 119.38(6) . 16
Zn4 Ca3 Zn3 46.17(2) 16 16
Zn6 Ca3 Zn3 115.991(17) . 16
Zn6 Ca3 Zn3 115.991(17) 13_655 16
Li3 Ca3 Zn3 0.00(3) 16 16
Zn2 Ca3 Zn3 151.37(3) 16 .
Zn2 Ca3 Zn3 91.228(17) . .
Zn2 Ca3 Zn3 151.37(3) 13_655 .
Zn2 Ca3 Zn3 91.228(17) 4_655 .
Zn4 Ca3 Zn3 46.18(2) . .
Zn4 Ca3 Zn3 119.38(6) 16 .
Zn6 Ca3 Zn3 115.991(17) . .
Zn6 Ca3 Zn3 115.991(17) 13_655 .
Li3 Ca3 Zn3 73.20(5) 16 .
Zn3 Ca3 Zn3 73.20(5) 16 .
Zn2 Ca4 Zn2 117.21(2) 5_565 4_665
Zn2 Ca4 Zn2 117.20(2) 5_565 6
Zn2 Ca4 Zn2 117.20(2) 4_665 6
Zn2 Ca4 Zn1 143.87(5) 5_565 2_665
Zn2 Ca4 Zn1 94.67(2) 4_665 2_665
Zn2 Ca4 Zn1 52.817(17) 6 2_665
Zn2 Ca4 Zn1 94.67(2) 5_565 20
Zn2 Ca4 Zn1 143.87(5) 4_665 20
Zn2 Ca4 Zn1 52.817(17) 6 20
Zn1 Ca4 Zn1 50.36(3) 2_665 20
Zn2 Ca4 Zn1 52.816(17) 5_565 .
Zn2 Ca4 Zn1 143.87(5) 4_665 .
Zn2 Ca4 Zn1 94.67(2) 6 .
Zn1 Ca4 Zn1 91.52(4) 2_665 .
Zn1 Ca4 Zn1 47.37(3) 20 .
Zn2 Ca4 Zn1 143.87(5) 5_565 19_665
Zn2 Ca4 Zn1 52.815(17) 4_665 19_665
Zn2 Ca4 Zn1 94.67(2) 6 19_665
Zn1 Ca4 Zn1 47.37(3) 2_665 19_665
Zn1 Ca4 Zn1 91.52(4) 20 19_665
Zn1 Ca4 Zn1 111.62(6) . 19_665
Zn2 Ca4 Zn1 94.67(2) 5_565 3_565
Zn2 Ca4 Zn1 52.817(17) 4_665 3_565
Zn2 Ca4 Zn1 143.87(5) 6 3_565
Zn1 Ca4 Zn1 91.52(4) 2_665 3_565
Zn1 Ca4 Zn1 111.62(6) 20 3_565
Zn1 Ca4 Zn1 91.52(4) . 3_565
Zn1 Ca4 Zn1 50.36(3) 19_665 3_565
Zn2 Ca4 Zn1 52.817(17) 5_565 21_565
Zn2 Ca4 Zn1 94.67(2) 4_665 21_565
Zn2 Ca4 Zn1 143.87(5) 6 21_565
Zn1 Ca4 Zn1 111.62(6) 2_665 21_565
Zn1 Ca4 Zn1 91.52(4) 20 21_565
Zn1 Ca4 Zn1 50.36(3) . 21_565
Zn1 Ca4 Zn1 91.52(4) 19_665 21_565
Zn1 Ca4 Zn1 47.37(3) 3_565 21_565
Zn2 Ca4 Zn6 50.59(3) 5_565 14_565
Zn2 Ca4 Zn6 95.58(5) 4_665 14_565
Zn2 Ca4 Zn6 95.58(5) 6 14_565
Zn1 Ca4 Zn6 147.80(4) 2_665 14_565
Zn1 Ca4 Zn6 118.77(2) 20 14_565
Zn1 Ca4 Zn6 97.86(2) . 14_565
Zn1 Ca4 Zn6 147.80(4) 19_665 14_565
Zn1 Ca4 Zn6 118.77(2) 3_565 14_565
Zn1 Ca4 Zn6 97.86(2) 21_565 14_565
Zn2 Ca4 Zn6 95.58(5) 5_565 13_665
Zn2 Ca4 Zn6 50.59(3) 4_665 13_665
Zn2 Ca4 Zn6 95.58(5) 6 13_665
Zn1 Ca4 Zn6 118.77(2) 2_665 13_665
Zn1 Ca4 Zn6 147.80(4) 20 13_665
Zn1 Ca4 Zn6 147.80(4) . 13_665
Zn1 Ca4 Zn6 97.86(2) 19_665 13_665
Zn1 Ca4 Zn6 97.86(2) 3_565 13_665
Zn1 Ca4 Zn6 118.77(2) 21_565 13_665
Zn6 Ca4 Zn6 50.79(4) 14_565 13_665
Zn2 Ca4 Zn6 95.58(5) 5_565 15
Zn2 Ca4 Zn6 95.58(5) 4_665 15
Zn2 Ca4 Zn6 50.59(3) 6 15
Zn1 Ca4 Zn6 97.86(2) 2_665 15
Zn1 Ca4 Zn6 97.86(2) 20 15
Zn1 Ca4 Zn6 118.77(2) . 15
Zn1 Ca4 Zn6 118.77(2) 19_665 15
Zn1 Ca4 Zn6 147.80(4) 3_565 15
Zn1 Ca4 Zn6 147.80(4) 21_565 15
Zn6 Ca4 Zn6 50.79(4) 14_565 15
Zn6 Ca4 Zn6 50.79(4) 13_665 15
Zn3 Ca5A Li3 60.000(1) . 6
Zn3 Ca5A Li3 120.000(4) . 3
Li3 Ca5A Li3 179.8(8) 6 3
Zn3 Ca5A Zn3 60.000(1) . 6
Li3 Ca5A Zn3 0.00(7) 6 6
Li3 Ca5A Zn3 179.8(8) 3 6
Zn3 Ca5A Zn3 120.000(4) . 3
Li3 Ca5A Zn3 179.8(8) 6 3
Li3 Ca5A Zn3 0.00(7) 3 3
Zn3 Ca5A Zn3 179.8(8) 6 3
Zn3 Ca5A Li3 60.000(1) . 5
Li3 Ca5A Li3 120.000(4) 6 5
Li3 Ca5A Li3 60.000(1) 3 5
Zn3 Ca5A Li3 120.000(4) 6 5
Zn3 Ca5A Li3 60.000(1) 3 5
Zn3 Ca5A Zn3 179.8(8) . 4
Li3 Ca5A Zn3 120.000(4) 6 4
Li3 Ca5A Zn3 60.000(1) 3 4
Zn3 Ca5A Zn3 120.000(4) 6 4
Zn3 Ca5A Zn3 60.000(1) 3 4
Li3 Ca5A Zn3 120.000(4) 5 4
Zn3 Ca5A Zn3 60.000(1) . 5
Li3 Ca5A Zn3 120.000(4) 6 5
Li3 Ca5A Zn3 60.000(1) 3 5
Zn3 Ca5A Zn3 120.000(4) 6 5
Zn3 Ca5A Zn3 60.000(1) 3 5
Li3 Ca5A Zn3 0.00(3) 5 5
Zn3 Ca5A Zn3 120.000(4) 4 5
Zn3 Ca5A Zn3 120.000(4) . 2
Li3 Ca5A Zn3 60.000(1) 6 2
Li3 Ca5A Zn3 120.000(4) 3 2
Zn3 Ca5A Zn3 60.000(1) 6 2
Zn3 Ca5A Zn3 120.000(4) 3 2
Li3 Ca5A Zn3 179.8(8) 5 2
Zn3 Ca5A Zn3 60.000(1) 4 2
Zn3 Ca5A Zn3 179.8(8) 5 2
Zn3 Ca5A Li3 120.000(4) . 2
Li3 Ca5A Li3 60.000(1) 6 2
Li3 Ca5A Li3 120.000(4) 3 2
Zn3 Ca5A Li3 60.000(1) 6 2
Zn3 Ca5A Li3 120.000(4) 3 2
Li3 Ca5A Li3 179.8(8) 5 2
Zn3 Ca5A Li3 60.000(1) 4 2
Zn3 Ca5A Li3 179.8(8) 5 2
Zn3 Ca5A Li3 0.00(3) 2 2
Zn3 Ca5A Li3 179.8(8) . 4
Li3 Ca5A Li3 120.000(4) 6 4
Li3 Ca5A Li3 60.000(1) 3 4
Zn3 Ca5A Li3 120.000(4) 6 4
Zn3 Ca5A Li3 60.000(1) 3 4
Li3 Ca5A Li3 120.000(4) 5 4
Zn3 Ca5A Li3 0.00(3) 4 4
Zn3 Ca5A Li3 120.000(4) 5 4
Zn3 Ca5A Li3 60.000(1) 2 4
Li3 Ca5A Li3 60.000(1) 2 4
Zn1 Li Zn1 180.00(3) 13_566 .
Zn1 Li Zn1 115.80(3) 13_566 21_565
Zn1 Li Zn1 64.20(3) . 21_565
Zn1 Li Zn1 64.20(3) 13_566 9_556
Zn1 Li Zn1 115.80(3) . 9_556
Zn1 Li Zn1 180.0 21_565 9_556
Zn1 Li Zn4 63.103(14) 13_566 14_566
Zn1 Li Zn4 116.897(14) . 14_566
Zn1 Li Zn4 63.101(14) 21_565 14_566
Zn1 Li Zn4 116.899(14) 9_556 14_566
Zn1 Li Zn4 116.897(14) 13_566 2
Zn1 Li Zn4 63.103(14) . 2
Zn1 Li Zn4 116.899(14) 21_565 2
Zn1 Li Zn4 63.101(14) 9_556 2
Zn4 Li Zn4 180.0 14_566 2
Zn1 Li Zn4 116.897(14) 13_566 17_556
Zn1 Li Zn4 63.103(14) . 17_556
Zn1 Li Zn4 116.899(14) 21_565 17_556
Zn1 Li Zn4 63.101(14) 9_556 17_556
Zn4 Li Zn4 116.71(3) 14_566 17_556
Zn4 Li Zn4 63.29(3) 2 17_556
Zn1 Li Zn4 63.103(14) 13_566 5_565
Zn1 Li Zn4 116.897(14) . 5_565
Zn1 Li Zn4 63.101(14) 21_565 5_565
Zn1 Li Zn4 116.899(14) 9_556 5_565
Zn4 Li Zn4 63.29(3) 14_566 5_565
Zn4 Li Zn4 116.71(3) 2 5_565
Zn4 Li Zn4 180.0 17_556 5_565
Zn1 Li Zn2 64.886(13) 13_566 2
Zn1 Li Zn2 115.114(13) . 2
Zn1 Li Zn2 115.112(13) 21_565 2
Zn1 Li Zn2 64.888(14) 9_556 2
Zn4 Li Zn2 117.004(13) 14_566 2
Zn4 Li Zn2 62.996(13) 2 2
Zn4 Li Zn2 117.006(13) 17_556 2
Zn4 Li Zn2 62.994(13) 5_565 2
Zn1 Li Zn2 115.114(13) 13_566 14_566
Zn1 Li Zn2 64.886(13) . 14_566
Zn1 Li Zn2 64.888(13) 21_565 14_566
Zn1 Li Zn2 115.112(13) 9_556 14_566
Zn4 Li Zn2 62.996(13) 14_566 14_566
Zn4 Li Zn2 117.004(13) 2 14_566
Zn4 Li Zn2 62.994(13) 17_556 14_566
Zn4 Li Zn2 117.006(13) 5_565 14_566
Zn2 Li Zn2 180.0 2 14_566
Zn1 Li Zn2 115.114(13) 13_566 5_565
Zn1 Li Zn2 64.886(13) . 5_565
Zn1 Li Zn2 64.888(13) 21_565 5_565
Zn1 Li Zn2 115.112(13) 9_556 5_565
Zn4 Li Zn2 117.006(13) 14_566 5_565
Zn4 Li Zn2 62.994(13) 2 5_565
Zn4 Li Zn2 117.004(13) 17_556 5_565
Zn4 Li Zn2 62.996(13) 5_565 5_565
Zn2 Li Zn2 60.13(3) 2 5_565
Zn2 Li Zn2 119.87(3) 14_566 5_565
Zn1 Li Zn2 64.886(13) 13_566 17_556
Zn1 Li Zn2 115.114(13) . 17_556
Zn1 Li Zn2 115.112(13) 21_565 17_556
Zn1 Li Zn2 64.888(14) 9_556 17_556
Zn4 Li Zn2 62.994(13) 14_566 17_556
Zn4 Li Zn2 117.006(13) 2 17_556
Zn4 Li Zn2 62.996(13) 17_556 17_556
Zn4 Li Zn2 117.004(13) 5_565 17_556
Zn2 Li Zn2 119.87(3) 2 17_556
Zn2 Li Zn2 60.13(3) 14_566 17_556
Zn2 Li Zn2 180.0 5_565 17_556

loop_
_geom_bond_atom_site_label_1
_geom_bond_atom_site_label_2
_geom_bond_distance
_geom_bond_site_symmetry_2
Zn1 Li 2.5757(7) .
Zn1 Zn1 2.5845(15) 20
Zn1 Zn4 2.7346(7) 2
Zn1 Zn4 2.7346(7) 17_556
Zn1 Zn1 2.7376(15) 21_565
Zn1 Zn2 2.8346(7) 5_565
Zn1 Zn2 2.8346(7) 14_566
Zn1 Ca1 3.2151(12) .
Zn1 Ca1 3.2151(12) 16_556
Zn1 Ca4 3.2171(14) 16_556
Zn1 Ca4 3.2171(14) .
Zn1 Ca2 3.2785(19) .
Zn2 Li 2.7042(7) 3
Zn2 Zn2 2.7096(15) 4_655
Zn2 Zn6 2.7724(9) .
Zn2 Zn4 2.7972(8) .
Zn2 Zn4 2.7972(8) 4_655
Zn2 Zn1 2.8346(7) 7_556
Zn2 Zn1 2.8346(7) 15_656
Zn2 Ca4 3.1550(8) 4_665
Zn2 Ca1 3.2285(8) 6_655
Zn2 Ca1 3.2285(8) 5
Zn2 Ca3 3.2789(13) .
Zn2 Ca3 3.2789(13) 13_655
Zn3 Li5 2.5966(6) 3
Zn3 Zn5 2.5966(6) 3
Zn3 Li5 2.5967(6) 14
Zn3 Zn5 2.5967(6) 14
Zn3 Zn4 2.6541(11) .
Zn3 Ca5A 3.1407(9) .
Zn3 Li3 3.1407(9) 5
Zn3 Zn3 3.1407(9) 5
Zn3 Zn3 3.1407(9) 6
Zn3 Li3 3.1407(9) 6
Zn3 Ca2 3.1992(8) 14_556
Zn3 Ca2 3.1992(8) 3
Zn4 Li 2.6490(7) 3
Zn4 Zn1 2.7346(7) 3
Zn4 Zn1 2.7346(7) 7_556
Zn4 Zn4 2.7797(13) 16_556
Zn4 Zn2 2.7973(8) 4_655
Zn4 Ca1 3.2047(7) 3
Zn4 Ca1 3.2047(7) 5
Zn4 Ca2 3.2810(9) 14_556
Zn4 Ca2 3.2811(9) 3
Zn5 Li3 2.5966(6) 6
Zn5 Zn3 2.5966(6) 6
Zn5 Li3 2.5966(6) 15
Zn5 Zn3 2.5966(6) 15
Zn5 Li3 2.5966(6) 17
Zn5 Zn3 2.5966(6) 17
Zn5 Zn3 2.5966(6) 2
Zn5 Li3 2.5966(6) 2
Zn5 Li5 3.0166(13) 14
Zn5 Zn5 3.0166(13) 14
Zn5 Li5 3.0166(13) 15
Zn5 Zn5 3.0166(13) 15
Zn6 Zn2 2.7724(9) 16
Zn6 Zn6 2.8509(19) 2_655
Zn6 Zn6 2.8509(19) 3_665
Zn6 Ca4 3.3237(19) 4_665
Zn6 Ca4 3.3237(19) 13_665
Zn6 Ca3 3.3638(14) .
Zn6 Ca3 3.3639(14) 13_655
Zn6 Ca1 3.4218(12) 14
Zn6 Ca1 3.4218(12) 5
Zn6 Ca1 3.4218(12) 6_655
Zn6 Ca1 3.4218(12) 15_655
Ca1 Zn4 3.2047(7) 6
Ca1 Zn4 3.2047(7) 2
Ca1 Zn1 3.2150(12) 20
Ca1 Zn2 3.2284(8) 5_565
Ca1 Zn2 3.2285(8) 6
Ca1 Li3 3.3270(13) 6
Ca1 Zn3 3.3270(13) 6
Ca1 Zn3 3.3271(13) 2
Ca1 Li3 3.3271(13) 2
Ca2 Li3 3.1992(8) 15_556
Ca2 Zn3 3.1992(8) 15_556
Ca2 Li3 3.1992(8) 6
Ca2 Zn3 3.1992(8) 6
Ca2 Li3 3.1992(8) 2
Ca2 Zn3 3.1992(8) 2
Ca2 Li3 3.1992(8) 17_556
Ca2 Zn3 3.1992(8) 17_556
Ca2 Zn1 3.2784(19) 20
Ca2 Zn4 3.2810(9) 15_556
Ca2 Zn4 3.2810(9) 6
Ca3 Zn2 3.2789(13) 16
Ca3 Zn2 3.2789(13) 13_655
Ca3 Zn2 3.2789(13) 4_655
Ca3 Zn4 3.3315(7) 16
Ca3 Zn6 3.3639(14) 13_655
Ca3 Li3 3.4324(18) 16
Ca3 Zn3 3.4324(18) 16
Ca4 Zn2 3.1549(8) 5_565
Ca4 Zn2 3.1549(8) 4_665
Ca4 Zn2 3.1550(8) 6
Ca4 Zn1 3.2171(13) 2_665
Ca4 Zn1 3.2171(13) 20
Ca4 Zn1 3.2171(13) 19_665
Ca4 Zn1 3.2172(13) 3_565
Ca4 Zn1 3.2172(13) 21_565
Ca4 Zn6 3.3237(19) 14_565
Ca4 Zn6 3.3237(19) 13_665
Ca4 Zn6 3.3237(19) 15
Ca5A Li3 3.1408(9) 6
Ca5A Li3 3.1408(9) 3
Ca5A Zn3 3.1408(9) 6
Ca5A Zn3 3.1408(9) 3
Ca5A Li3 3.1408(9) 5
Ca5A Zn3 3.1408(9) 4
Ca5A Zn3 3.1408(9) 5
Ca5A Zn3 3.1408(9) 2
Ca5A Li3 3.1408(9) 2
Ca5A Li3 3.1408(9) 4
Li Zn1 2.5757(7) 13_566
Li Zn1 2.5757(7) 21_565
Li Zn1 2.5757(7) 9_556
Li Zn4 2.6490(7) 14_566
Li Zn4 2.6490(7) 2
Li Zn4 2.6490(7) 17_556
Li Zn4 2.6490(7) 5_565
Li Zn2 2.7042(7) 2
Li Zn2 2.7042(7) 14_566
Li Zn2 2.7042(7) 5_565
Li Zn2 2.7042(7) 17_556
